data_7156352
loop_
_publ_author_name
'Duong, Thuc-Huy'
'Beniddir, Mehdi A.'
'Genta-Jouve, Gr\'egory'
'Aree, Thammarat'
'Chollet-Krugler, Maryl\`ene'
'Boustie, Jo\"el'
'Ferron, Solenn'
'Sauvager, Aur\'elie'
'Nguyen, Huu-Hung'
'Nguyen, Kim-Phi-Phung'
'Chavasiri, Warinthorn'
'Le Pogam, Pierre'

_publ_section_title
;
 Tsavoenones A-C: unprecedented polyketides with a
 1,7-dioxadispiro[4.0.4.4]tetradecane core from the lichen Parmotrema
 tsavoense.
;
_journal_issue 32
_journal_name_full 'Organic &amp; biomolecular chemistry'
_journal_page_first 5913
_journal_page_last 5919
_journal_paper_doi 10.1039/c8ob01280f
_journal_volume 16
_journal_year 2018
_chemical_formula_moiety 'C28 H26 O11, H2 O'
_chemical_formula_sum 'C28 H28 O12'
_chemical_formula_weight 556.50
_chemical_name_common 'Tsavoenones A'
_space_group_crystal_system triclinic
_space_group_IT_number 2
_space_group_name_Hall '-P 1'
_space_group_name_H-M_alt 'P -1'
_symmetry_space_group_name_Hall '-P 1'
_symmetry_space_group_name_H-M 'P -1'
_atom_sites_solution_hydrogens mixed
_audit_creation_method SHELXL-2014/7
_audit_update_record
;
2017-07-20 deposited with the CCDC.
2018-07-31 downloaded from the CCDC.
;
_cell_angle_alpha 69.302(1)
_cell_angle_beta 81.446(2)
_cell_angle_gamma 65.245(2)
_cell_formula_units_Z 2
_cell_length_a 9.4743(5)
_cell_length_b 10.9625(5)
_cell_length_c 15.3255(7)
_cell_measurement_reflns_used 4871
_cell_measurement_temperature 296(2)
_cell_measurement_theta_max 25.16
_cell_measurement_theta_min 2.50
_cell_volume 1352.17(12)
_computing_structure_refinement 'SHELXL-2014/7 (Sheldrick, 2014)'
_diffrn_ambient_temperature 296(2)
_diffrn_measured_fraction_theta_full 1.000
_diffrn_measured_fraction_theta_max 0.993
_diffrn_measurement_device_type 'Bruker APEX-II CCD'
_diffrn_measurement_method '\f and \w scans'
_diffrn_radiation_type MoK\a
_diffrn_radiation_wavelength 0.71073
_diffrn_reflns_av_R_equivalents 0.0339
_diffrn_reflns_av_unetI/netI 0.0495
_diffrn_reflns_Laue_measured_fraction_full 1.000
_diffrn_reflns_Laue_measured_fraction_max 0.993
_diffrn_reflns_limit_h_max 13
_diffrn_reflns_limit_h_min -12
_diffrn_reflns_limit_k_max 15
_diffrn_reflns_limit_k_min -15
_diffrn_reflns_limit_l_max 21
_diffrn_reflns_limit_l_min -21
_diffrn_reflns_number 23716
_diffrn_reflns_point_group_measured_fraction_full 1.000
_diffrn_reflns_point_group_measured_fraction_max 0.993
_diffrn_reflns_theta_full 25.242
_diffrn_reflns_theta_max 30.639
_diffrn_reflns_theta_min 1.420
_diffrn_source 'sealed tube'
_exptl_absorpt_coefficient_mu 0.108
_exptl_absorpt_correction_type multi-scan
_exptl_absorpt_process_details 'SADABS (Bruker-AXS)'
_exptl_crystal_colour 'light yellow'
_exptl_crystal_density_diffrn 1.367
_exptl_crystal_description rod
_exptl_crystal_F_000 584
_exptl_crystal_size_max 0.300
_exptl_crystal_size_mid 0.260
_exptl_crystal_size_min 0.100
_exptl_transmission_factor_max 0.746
_exptl_transmission_factor_min 0.709
_refine_diff_density_max 0.254
_refine_diff_density_min -0.269
_refine_diff_density_rms 0.049
_refine_ls_extinction_method none
_refine_ls_goodness_of_fit_ref 1.039
_refine_ls_hydrogen_treatment constr
_refine_ls_matrix_type full
_refine_ls_number_parameters 369
_refine_ls_number_reflns 8289
_refine_ls_number_restraints 0
_refine_ls_restrained_S_all 1.039
_refine_ls_R_factor_all 0.1032
_refine_ls_R_factor_gt 0.0555
_refine_ls_shift/su_max 0.000
_refine_ls_shift/su_mean 0.000
_refine_ls_structure_factor_coef Fsqd
_refine_ls_weighting_details 'w=1/[\s^2^(Fo^2^)+(0.0760P)^2^+0.1155P] where P=(Fo^2^+2Fc^2^)/3'
_refine_ls_weighting_scheme calc
_refine_ls_wR_factor_gt 0.1394
_refine_ls_wR_factor_ref 0.1642
_reflns_Friedel_coverage 0.000
_reflns_number_gt 4858
_reflns_number_total 8289
_reflns_threshold_expression 'I > 2\s(I)'
_cod_data_source_file c8ob01280f2.cif
_cod_data_source_block Tsavoenones-A
_cod_depositor_comments 'Adding full bibliography for 7156352.cif.'
_cod_original_cell_volume 1352.17(11)
_cod_database_code 7156352
_shelx_shelxl_version_number 2014/7
_shelx_space_group_comment
;
The symmetry employed for this shelxl refinement is uniquely defined
by the following loop, which should always be used as a source of
symmetry information in preference to the above space-group names.
They are only intended as comments.
;
_shelx_estimated_absorpt_t_min 0.968
_shelx_estimated_absorpt_t_max 0.989

loop_
_space_group_symop_operation_xyz
'x, y, z'
'-x, -y, -z'

loop_
_atom_site_label
_atom_site_type_symbol
_atom_site_fract_x
_atom_site_fract_y
_atom_site_fract_z
_atom_site_U_iso_or_equiv
_atom_site_adp_type
_atom_site_occupancy
_atom_site_site_symmetry_order
_atom_site_calc_flag
_atom_site_refinement_flags_posn
_atom_site_refinement_flags_adp
C1 C 0.35498(19) -0.16364(16) 0.20376(11) 0.0379(4) Uani 1 1 d . .
C2 C 0.30643(18) -0.01802(15) 0.15555(10) 0.0341(3) Uani 1 1 d . .
C3 C 0.15777(19) 0.06853(16) 0.12174(11) 0.0368(3) Uani 1 1 d . .
C4 C 0.0498(2) 0.01079(17) 0.12986(12) 0.0421(4) Uani 1 1 d . .
C5 C 0.0957(2) -0.13476(18) 0.17574(13) 0.0474(4) Uani 1 1 d . .
H5 H 0.0249 -0.1755 0.1812 0.057 Uiso 1 1 calc R U
C6 C 0.2420(2) -0.22063(17) 0.21336(12) 0.0434(4) Uani 1 1 d . .
C7 C 0.5150(2) -0.24384(17) 0.24099(12) 0.0444(4) Uani 1 1 d . .
C8 C 0.14353(19) 0.21860(16) 0.07760(11) 0.0373(4) Uani 1 1 d . .
H8 H 0.0551 0.2812 0.1046 0.045 Uiso 1 1 calc R U
C9 C 0.2719(3) -0.3756(2) 0.26621(18) 0.0714(6) Uani 1 1 d . .
H19 H 0.3588 -0.4352 0.2388 0.107 Uiso 1 1 calc R U
H29 H 0.1814 -0.3922 0.2629 0.107 Uiso 1 1 calc R U
H39 H 0.2945 -0.3971 0.3303 0.107 Uiso 1 1 calc R U
C10 C 0.6916(3) -0.4530(3) 0.3429(2) 0.1140(12) Uani 1 1 d . .
H110 H 0.7144 -0.4038 0.3762 0.171 Uiso 1 1 calc R U
H210 H 0.7665 -0.4671 0.2940 0.171 Uiso 1 1 calc R U
H310 H 0.6961 -0.5434 0.3851 0.171 Uiso 1 1 calc R U
C1' C 0.2066(2) 0.50147(17) 0.07316(13) 0.0464(4) Uani 1 1 d . .
H1' H 0.1632 0.5997 0.0588 0.056 Uiso 1 1 calc R U
C2' C 0.1732(2) 0.41486(17) 0.16536(12) 0.0410(4) Uani 1 1 d . .
C3' C 0.28063(18) 0.25681(15) 0.19424(11) 0.0353(3) Uani 1 1 d . .
C4' C 0.29884(17) 0.20570(14) 0.11033(10) 0.0332(3) Uani 1 1 d . .
C5' C 0.37172(19) 0.28976(16) 0.03071(11) 0.0392(4) Uani 1 1 d . .
C6' C 0.2955(2) 0.44699(17) 0.00912(12) 0.0455(4) Uani 1 1 d . .
C7' C 0.43882(19) 0.22712(16) 0.23201(11) 0.0381(4) Uani 1 1 d . .
H17' H 0.5204 0.2122 0.1857 0.046 Uiso 1 1 calc R U
H27' H 0.4325 0.3040 0.2518 0.046 Uiso 1 1 calc R U
C8' C 0.3283(3) 0.5344(2) -0.08549(15) 0.0754(7) Uani 1 1 d . .
H18' H 0.2819 0.5236 -0.1324 0.113 Uiso 1 1 calc R U
H28' H 0.4386 0.5030 -0.0953 0.113 Uiso 1 1 calc R U
H38' H 0.2854 0.6325 -0.0893 0.113 Uiso 1 1 calc R U
C1" C 0.5835(2) -0.12427(17) 0.43756(11) 0.0438(4) Uani 1 1 d . .
C2" C 0.4395(2) -0.13979(18) 0.45098(11) 0.0476(4) Uani 1 1 d . .
C3" C 0.3076(2) -0.04163(18) 0.39679(11) 0.0440(4) Uani 1 1 d . .
C4" C 0.32773(19) 0.07216(16) 0.32977(10) 0.0370(4) Uani 1 1 d . .
C5" C 0.46510(19) 0.09278(16) 0.31379(10) 0.0362(3) Uani 1 1 d . .
C6" C 0.5962(2) -0.00333(17) 0.36607(11) 0.0391(4) Uani 1 1 d . .
C7" C 0.7118(3) -0.23681(19) 0.49920(13) 0.0547(5) Uani 1 1 d . .
C8" C 0.1589(3) -0.0633(2) 0.40866(15) 0.0634(6) Uani 1 1 d . .
H18" H 0.1283 -0.0826 0.4731 0.095 Uiso 1 1 calc R U
H28" H 0.1740 -0.1420 0.3891 0.095 Uiso 1 1 calc R U
H38" H 0.0790 0.0209 0.3714 0.095 Uiso 1 1 calc R U
C9" C 0.7416(2) 0.0252(2) 0.34340(13) 0.0560(5) Uani 1 1 d . .
H19" H 0.8215 -0.0499 0.3241 0.084 Uiso 1 1 calc R U
H29" H 0.7756 0.0297 0.3977 0.084 Uiso 1 1 calc R U
H39" H 0.7207 0.1139 0.2939 0.084 Uiso 1 1 calc R U
C10" C 0.9724(3) -0.3298(3) 0.54591(17) 0.0859(8) Uani 1 1 d . .
H10" H 0.9478 -0.3276 0.6085 0.129 Uiso 1 1 calc R U
H20" H 1.0649 -0.3120 0.5258 0.129 Uiso 1 1 calc R U
H30" H 0.9892 -0.4214 0.5440 0.129 Uiso 1 1 calc R U
O1 O 0.39921(12) 0.05661(10) 0.13846(7) 0.0360(3) Uani 1 1 d . .
O2 O -0.09304(15) 0.09796(13) 0.09411(11) 0.0588(4) Uani 1 1 d . .
H2O H -0.1416 0.0507 0.0952 0.088 Uiso 1 1 calc R U
O3 O 0.61721(16) -0.20176(14) 0.22222(11) 0.0655(4) Uani 1 1 d . .
O4 O 0.53740(19) -0.36950(16) 0.30300(14) 0.0939(6) Uani 1 1 d . .
O5 O 0.13086(16) 0.26983(12) -0.02090(8) 0.0514(3) Uani 1 1 d . .
H5O H 0.1788 0.2039 -0.0416 0.077 Uiso 1 1 calc R U
O6 O 0.07025(16) 0.46440(14) 0.21491(9) 0.0596(4) Uani 1 1 d . .
O7 O 0.48465(15) 0.23450(13) -0.01164(9) 0.0555(4) Uani 1 1 d . .
O8 O 0.21034(13) 0.17722(12) 0.26938(8) 0.0406(3) Uani 1 1 d . .
O9 O 0.42110(19) -0.25322(15) 0.51709(10) 0.0710(4) Uani 1 1 d . .
H9O H 0.4982 -0.2995 0.5507 0.107 Uiso 1 1 calc R U
O10 O 0.7001(2) -0.33829(17) 0.56117(12) 0.0937(6) Uani 1 1 d . .
O11 O 0.84522(18) -0.22202(16) 0.48490(10) 0.0717(5) Uani 1 1 d . .
O1W O 0.72616(14) 0.97018(13) 0.08396(9) 0.0509(3) Uani 1 1 d . .
H1W1 H 0.6780 0.9248 0.1378 0.076 Uiso 1 1 d R U
H2W1 H 0.6409 1.0494 0.0475 0.076 Uiso 1 1 d R U

loop_
_atom_site_aniso_label
_atom_site_aniso_U_11
_atom_site_aniso_U_22
_atom_site_aniso_U_33
_atom_site_aniso_U_23
_atom_site_aniso_U_13
_atom_site_aniso_U_12
C1 0.0383(9) 0.0294(7) 0.0437(8) -0.0100(6) -0.0051(7) -0.0111(7)
C2 0.0310(8) 0.0314(7) 0.0411(8) -0.0112(6) -0.0029(6) -0.0131(6)
C3 0.0335(8) 0.0326(7) 0.0444(8) -0.0107(6) -0.0065(7) -0.0126(7)
C4 0.0332(9) 0.0415(9) 0.0548(10) -0.0155(7) -0.0085(7) -0.0152(7)
C5 0.0460(10) 0.0434(9) 0.0628(11) -0.0157(8) -0.0061(8) -0.0263(8)
C6 0.0489(11) 0.0343(8) 0.0506(9) -0.0125(7) -0.0043(8) -0.0196(8)
C7 0.0423(10) 0.0305(8) 0.0533(10) -0.0087(7) -0.0080(8) -0.0090(7)
C8 0.0294(8) 0.0326(7) 0.0464(9) -0.0097(6) -0.0083(7) -0.0089(6)
C9 0.0755(16) 0.0395(10) 0.0993(17) -0.0057(10) -0.0187(13) -0.0305(11)
C10 0.0768(19) 0.0565(14) 0.164(3) 0.0237(16) -0.0648(19) -0.0121(14)
C1' 0.0402(10) 0.0284(7) 0.0606(11) -0.0056(7) -0.0110(8) -0.0081(7)
C2' 0.0339(9) 0.0359(8) 0.0524(10) -0.0152(7) -0.0101(8) -0.0089(7)
C3' 0.0310(8) 0.0309(7) 0.0418(8) -0.0064(6) -0.0025(6) -0.0140(6)
C4' 0.0263(7) 0.0254(6) 0.0422(8) -0.0064(6) -0.0053(6) -0.0069(6)
C5' 0.0337(9) 0.0356(8) 0.0422(8) -0.0061(7) -0.0067(7) -0.0111(7)
C6' 0.0371(9) 0.0345(8) 0.0554(10) -0.0007(7) -0.0073(8) -0.0144(7)
C7' 0.0355(9) 0.0337(8) 0.0436(8) -0.0040(6) -0.0065(7) -0.0172(7)
C8' 0.0774(16) 0.0477(11) 0.0686(13) 0.0074(10) 0.0076(12) -0.0185(11)
C1" 0.0476(10) 0.0385(8) 0.0375(8) -0.0033(7) -0.0040(7) -0.0159(8)
C2" 0.0595(12) 0.0410(9) 0.0388(9) -0.0039(7) 0.0033(8) -0.0252(9)
C3" 0.0461(10) 0.0476(9) 0.0416(9) -0.0122(7) 0.0080(8) -0.0261(8)
C4" 0.0362(9) 0.0371(8) 0.0380(8) -0.0109(6) 0.0000(7) -0.0158(7)
C5" 0.0366(9) 0.0346(8) 0.0372(8) -0.0070(6) -0.0022(7) -0.0171(7)
C6" 0.0386(9) 0.0386(8) 0.0375(8) -0.0074(6) -0.0024(7) -0.0161(7)
C7" 0.0642(14) 0.0429(10) 0.0448(10) -0.0011(8) -0.0091(9) -0.0175(9)
C8" 0.0604(13) 0.0753(14) 0.0637(12) -0.0156(10) 0.0137(10) -0.0454(12)
C9" 0.0428(11) 0.0588(11) 0.0543(11) 0.0026(9) -0.0132(8) -0.0216(9)
C10" 0.0625(15) 0.0740(15) 0.0787(16) 0.0089(12) -0.0292(12) -0.0056(13)
O1 0.0258(5) 0.0270(5) 0.0505(6) -0.0074(4) -0.0043(5) -0.0090(4)
O2 0.0396(7) 0.0490(7) 0.0909(10) -0.0157(7) -0.0204(7) -0.0195(6)
O3 0.0402(8) 0.0484(7) 0.0900(10) 0.0010(7) -0.0150(7) -0.0152(6)
O4 0.0610(10) 0.0484(8) 0.1341(15) 0.0308(9) -0.0437(10) -0.0213(8)
O5 0.0530(8) 0.0408(6) 0.0504(7) -0.0065(5) -0.0190(6) -0.0097(6)
O6 0.0520(8) 0.0496(7) 0.0641(8) -0.0228(6) 0.0005(7) -0.0046(6)
O7 0.0469(8) 0.0475(7) 0.0573(7) -0.0112(6) 0.0124(6) -0.0138(6)
O8 0.0324(6) 0.0417(6) 0.0451(6) -0.0082(5) -0.0002(5) -0.0171(5)
O9 0.0838(11) 0.0575(8) 0.0608(8) 0.0108(6) -0.0012(8) -0.0419(8)
O10 0.0978(14) 0.0621(10) 0.0873(12) 0.0317(8) -0.0340(10) -0.0347(10)
O11 0.0519(9) 0.0628(9) 0.0659(9) 0.0110(7) -0.0190(7) -0.0106(7)
O1W 0.0338(7) 0.0524(7) 0.0664(8) -0.0171(6) -0.0017(6) -0.0184(6)

loop_
_atom_type_symbol
_atom_type_description
_atom_type_scat_dispersion_real
_atom_type_scat_dispersion_imag
_atom_type_scat_source
C C 0.0033 0.0016 'International Tables Vol C Tables 4.2.6.8 and 6.1.1.4'
H H 0.0000 0.0000 'International Tables Vol C Tables 4.2.6.8 and 6.1.1.4'
O O 0.0106 0.0060 'International Tables Vol C Tables 4.2.6.8 and 6.1.1.4'

loop_
_geom_angle_atom_site_label_1
_geom_angle_atom_site_label_2
_geom_angle_atom_site_label_3
_geom_angle
C2 C1 C6 115.56(15)
C2 C1 C7 118.72(15)
C6 C1 C7 125.71(14)
O1 C2 C3 111.97(13)
O1 C2 C1 124.30(14)
C3 C2 C1 123.71(15)
C2 C3 C4 119.98(14)
C2 C3 C8 109.88(14)
C4 C3 C8 130.12(15)
O2 C4 C3 118.34(15)
O2 C4 C5 124.05(16)
C3 C4 C5 117.61(16)
C6 C5 C4 122.60(16)
C6 C5 H5 118.7
C4 C5 H5 118.7
C5 C6 C1 120.43(15)
C5 C6 C9 116.53(17)
C1 C6 C9 123.02(17)
O3 C7 O4 120.45(17)
O3 C7 C1 125.83(15)
O4 C7 C1 113.65(16)
O5 C8 C3 114.45(14)
O5 C8 C4' 111.91(13)
C3 C8 C4' 100.34(12)
O5 C8 H8 109.9
C3 C8 H8 109.9
C4' C8 H8 109.9
C6 C9 H19 109.5
C6 C9 H29 109.5
H19 C9 H29 109.5
C6 C9 H39 109.5
H19 C9 H39 109.5
H29 C9 H39 109.5
O4 C10 H110 109.5
O4 C10 H210 109.5
H110 C10 H210 109.5
O4 C10 H310 109.5
H110 C10 H310 109.5
H210 C10 H310 109.5
C6' C1' C2' 123.66(15)
C6' C1' H1' 118.2
C2' C1' H1' 118.2
O6 C2' C1' 122.67(15)
O6 C2' C3' 122.36(15)
C1' C2' C3' 114.96(14)
O8 C3' C2' 109.66(13)
O8 C3' C4' 108.10(12)
C2' C3' C4' 108.05(12)
O8 C3' C7' 106.00(12)
C2' C3' C7' 112.29(13)
C4' C3' C7' 112.65(13)
O1 C4' C5' 110.42(12)
O1 C4' C3' 107.61(12)
C5' C4' C3' 108.41(12)
O1 C4' C8 106.44(12)
C5' C4' C8 110.00(12)
C3' C4' C8 113.91(12)
O7 C5' C6' 121.91(15)
O7 C5' C4' 123.01(14)
C6' C5' C4' 115.07(14)
C1' C6' C5' 119.78(15)
C1' C6' C8' 124.06(16)
C5' C6' C8' 116.15(16)
C5" C7' C3' 101.71(12)
C5" C7' H17' 111.4
C3' C7' H17' 111.4
C5" C7' H27' 111.4
C3' C7' H27' 111.4
H17' C7' H27' 109.3
C6' C8' H18' 109.5
C6' C8' H28' 109.5
H18' C8' H28' 109.5
C6' C8' H38' 109.5
H18' C8' H38' 109.5
H28' C8' H38' 109.5
C2" C1" C6" 119.28(16)
C2" C1" C7" 116.71(15)
C6" C1" C7" 124.02(17)
O9 C2" C3" 115.10(17)
O9 C2" C1" 121.88(17)
C3" C2" C1" 123.02(14)
C4" C3" C2" 114.61(16)
C4" C3" C8" 122.99(18)
C2" C3" C8" 122.34(16)
C3" C4" O8 122.04(15)
C3" C4" C5" 124.80(16)
O8 C4" C5" 113.15(13)
C6" C5" C4" 121.28(14)
C6" C5" C7' 131.05(15)
C4" C5" C7' 107.63(14)
C5" C6" C1" 117.01(15)
C5" C6" C9" 118.14(14)
C1" C6" C9" 124.84(16)
O10 C7" O11 120.10(19)
O10 C7" C1" 123.9(2)
O11 C7" C1" 115.96(15)
C3" C8" H18" 109.5
C3" C8" H28" 109.5
H18" C8" H28" 109.5
C3" C8" H38" 109.5
H18" C8" H38" 109.5
H28" C8" H38" 109.5
C6" C9" H19" 109.5
C6" C9" H29" 109.5
H19" C9" H29" 109.5
C6" C9" H39" 109.5
H19" C9" H39" 109.5
H29" C9" H39" 109.5
O11 C10" H10" 109.5
O11 C10" H20" 109.5
H10" C10" H20" 109.5
O11 C10" H30" 109.5
H10" C10" H30" 109.5
H20" C10" H30" 109.5
C2 O1 C4' 107.42(11)
C4 O2 H2O 109.5
C7 O4 C10 116.41(19)
C8 O5 H5O 109.5
C4" O8 C3' 107.25(12)
C2" O9 H9O 109.5
C7" O11 C10" 117.04(17)
H1W1 O1W H2W1 104.5

loop_
_geom_bond_atom_site_label_1
_geom_bond_atom_site_label_2
_geom_bond_distance
C1 C2 1.399(2)
C1 C6 1.416(2)
C1 C7 1.478(2)
C2 O1 1.3758(18)
C2 C3 1.379(2)
C3 C4 1.383(2)
C3 C8 1.496(2)
C4 O2 1.346(2)
C4 C5 1.395(2)
C5 C6 1.379(3)
C5 H5 0.9300
C6 C9 1.521(2)
C7 O3 1.196(2)
C7 O4 1.317(2)
C8 O5 1.4167(19)
C8 C4' 1.559(2)
C8 H8 0.9800
C9 H19 0.9600
C9 H29 0.9600
C9 H39 0.9600
C10 O4 1.448(3)
C10 H110 0.9600
C10 H210 0.9600
C10 H310 0.9600
C1' C6' 1.333(3)
C1' C2' 1.473(2)
C1' H1' 0.9300
C2' O6 1.204(2)
C2' C3' 1.533(2)
C3' O8 1.4419(18)
C3' C4' 1.536(2)
C3' C7' 1.550(2)
C4' O1 1.4435(17)
C4' C5' 1.517(2)
C5' O7 1.209(2)
C5' C6' 1.492(2)
C6' C8' 1.500(2)
C7' C5" 1.511(2)
C7' H17' 0.9700
C7' H27' 0.9700
C8' H18' 0.9600
C8' H28' 0.9600
C8' H38' 0.9600
C1" C2" 1.421(3)
C1" C6" 1.428(2)
C1" C7" 1.468(3)
C2" O9 1.3570(19)
C2" C3" 1.400(3)
C3" C4" 1.372(2)
C3" C8" 1.499(3)
C4" O8 1.3785(19)
C4" C5" 1.385(2)
C5" C6" 1.378(2)
C6" C9" 1.503(3)
C7" O10 1.216(2)
C7" O11 1.317(3)
C8" H18" 0.9600
C8" H28" 0.9600
C8" H38" 0.9600
C9" H19" 0.9600
C9" H29" 0.9600
C9" H39" 0.9600
C10" O11 1.444(2)
C10" H10" 0.9600
C10" H20" 0.9600
C10" H30" 0.9600
O2 H2O 0.8200
O5 H5O 0.8200
O9 H9O 0.8200
O1W H1W1 0.9611
O1W H2W1 0.9609

loop_
_geom_hbond_atom_site_label_D
_geom_hbond_atom_site_label_H
_geom_hbond_atom_site_label_A
_geom_hbond_distance_DH
_geom_hbond_distance_HA
_geom_hbond_distance_DA
_geom_hbond_angle_DHA
_geom_hbond_site_symmetry_A
O2 H2O O1W 0.82 1.86 2.6763(18) 170.7 1_445
O5 H5O O1W 0.82 2.03 2.8486(18) 171.8 2_665
O9 H9O O10 0.82 1.80 2.516(2) 145.7 .
O1W H1W1 O3 0.96 1.76 2.6952(19) 162.4 1_565
O1W H2W1 O7 0.96 1.93 2.8674(18) 165.5 1_565

loop_
_geom_torsion_atom_site_label_1
_geom_torsion_atom_site_label_2
_geom_torsion_atom_site_label_3
_geom_torsion_atom_site_label_4
_geom_torsion
C6 C1 C2 O1 -179.52(14)
C7 C1 C2 O1 1.3(2)
C6 C1 C2 C3 2.4(2)
C7 C1 C2 C3 -176.80(15)
O1 C2 C3 C4 177.80(14)
C1 C2 C3 C4 -3.9(3)
O1 C2 C3 C8 -0.72(19)
C1 C2 C3 C8 177.60(15)
C2 C3 C4 O2 -178.46(15)
C8 C3 C4 O2 -0.3(3)
C2 C3 C4 C5 2.2(3)
C8 C3 C4 C5 -179.62(17)
O2 C4 C5 C6 -178.56(17)
C3 C4 C5 C6 0.7(3)
C4 C5 C6 C1 -2.2(3)
C4 C5 C6 C9 176.52(19)
C2 C1 C6 C5 0.6(2)
C7 C1 C6 C5 179.74(16)
C2 C1 C6 C9 -177.98(18)
C7 C1 C6 C9 1.1(3)
C2 C1 C7 O3 -12.2(3)
C6 C1 C7 O3 168.75(18)
C2 C1 C7 O4 164.72(17)
C6 C1 C7 O4 -14.4(3)
C2 C3 C8 O5 109.07(16)
C4 C3 C8 O5 -69.3(2)
C2 C3 C8 C4' -10.91(17)
C4 C3 C8 C4' 170.77(17)
C6' C1' C2' O6 -165.08(18)
C6' C1' C2' C3' 15.6(3)
O6 C2' C3' O8 18.2(2)
C1' C2' C3' O8 -162.50(14)
O6 C2' C3' C4' 135.83(17)
C1' C2' C3' C4' -44.90(19)
O6 C2' C3' C7' -99.3(2)
C1' C2' C3' C7' 79.94(18)
O8 C3' C4' O1 -60.97(15)
C2' C3' C4' O1 -179.57(12)
C7' C3' C4' O1 55.81(15)
O8 C3' C4' C5' 179.60(12)
C2' C3' C4' C5' 61.00(16)
C7' C3' C4' C5' -63.62(15)
O8 C3' C4' C8 56.79(15)
C2' C3' C4' C8 -61.81(16)
C7' C3' C4' C8 173.57(11)
O5 C8 C4' O1 -103.49(13)
C3 C8 C4' O1 18.31(15)
O5 C8 C4' C5' 16.15(17)
C3 C8 C4' C5' 137.95(13)
O5 C8 C4' C3' 138.09(13)
C3 C8 C4' C3' -100.12(14)
O1 C4' C5' O7 11.2(2)
C3' C4' C5' O7 128.85(17)
C8 C4' C5' O7 -106.00(19)
O1 C4' C5' C6' -167.68(14)
C3' C4' C5' C6' -50.03(18)
C8 C4' C5' C6' 75.13(17)
C2' C1' C6' C5' -2.1(3)
C2' C1' C6' C8' 179.1(2)
O7 C5' C6' C1' -158.63(19)
C4' C5' C6' C1' 20.3(2)
O7 C5' C6' C8' 20.3(3)
C4' C5' C6' C8' -160.81(18)
O8 C3' C7' C5" 19.20(15)
C2' C3' C7' C5" 138.92(14)
C4' C3' C7' C5" -98.82(14)
C6" C1" C2" O9 179.26(16)
C7" C1" C2" O9 -0.3(3)
C6" C1" C2" C3" 0.3(3)
C7" C1" C2" C3" -179.33(16)
O9 C2" C3" C4" -179.61(15)
C1" C2" C3" C4" -0.5(3)
O9 C2" C3" C8" -2.2(3)
C1" C2" C3" C8" 176.85(17)
C2" C3" C4" O8 178.82(15)
C8" C3" C4" O8 1.5(3)
C2" C3" C4" C5" 0.4(2)
C8" C3" C4" C5" -176.97(17)
C3" C4" C5" C6" 0.0(3)
O8 C4" C5" C6" -178.51(14)
C3" C4" C5" C7' 177.84(16)
O8 C4" C5" C7' -0.71(18)
C3' C7' C5" C6" 166.06(17)
C3' C7' C5" C4" -11.44(16)
C4" C5" C6" C1" -0.4(2)
C7' C5" C6" C1" -177.57(16)
C4" C5" C6" C9" 178.93(16)
C7' C5" C6" C9" 1.7(3)
C2" C1" C6" C5" 0.2(2)
C7" C1" C6" C5" 179.76(16)
C2" C1" C6" C9" -179.03(17)
C7" C1" C6" C9" 0.5(3)
C2" C1" C7" O10 -1.9(3)
C6" C1" C7" O10 178.6(2)
C2" C1" C7" O11 178.95(17)
C6" C1" C7" O11 -0.6(3)
C3 C2 O1 C4' 13.34(17)
C1 C2 O1 C4' -164.98(15)
C5' C4' O1 C2 -139.22(13)
C3' C4' O1 C2 102.63(13)
C8 C4' O1 C2 -19.86(15)
O3 C7 O4 C10 -2.3(3)
C1 C7 O4 C10 -179.4(2)
C3" C4" O8 C3' -164.81(15)
C5" C4" O8 C3' 13.79(18)
C2' C3' O8 C4" -141.90(13)
C4' C3' O8 C4" 100.52(14)
C7' C3' O8 C4" -20.48(15)
O10 C7" O11 C10" -0.5(3)
C1" C7" O11 C10" 178.73(19)
